data_7213747
loop_
_publ_author_name
'Ma, Jian-Ping'
'Liu, Shao-Chen'
'Zhao, Chao-Wei'
'Zhang, Xiao-Meng'
'Sun, Chuan-Zhi'
'Dong, Yu-Bin'

_publ_section_title
;
 Reversible visual thermochromic coordination polymers via
 single-crystal-to-single-crystal transformation
;
_journal_issue 3
_journal_name_full CrystEngComm
_journal_page_first 304
_journal_paper_doi 10.1039/c3ce41886c
_journal_volume 16
_journal_year 2014
_chemical_formula_sum 'C28 H24 Cu F6 N12 O6 S4'
_chemical_formula_weight 930.37
_chemical_name_systematic
; 
 ? 
;
_space_group_IT_number 14
_symmetry_cell_setting monoclinic
_symmetry_space_group_name_Hall '-P 2yn'
_symmetry_space_group_name_H-M 'P 1 21/n 1'
_atom_sites_solution_hydrogens geom
_atom_sites_solution_primary direct
_atom_sites_solution_secondary difmap
_audit_creation_method SHELXL-97
_cell_angle_alpha 90.00
_cell_angle_beta 100.366(7)
_cell_angle_gamma 90.00
_cell_formula_units_Z 2
_cell_length_a 9.2224(7)
_cell_length_b 18.8786(13)
_cell_length_c 10.4661(8)
_cell_measurement_reflns_used 1752
_cell_measurement_temperature 323(2)
_cell_measurement_theta_max 28.3929
_cell_measurement_theta_min 2.4859
_cell_volume 1792.5(2)
_computing_cell_refinement 'Bruker FRAMBO'
_computing_data_collection 'Bruker FRAMBO'
_computing_data_reduction 'Bruker SAINT'
_computing_molecular_graphics 'Bruker SHELXTL'
_computing_publication_material 'Bruker SHELXTL'
_computing_structure_refinement 'SHELXL-97 (Sheldrick, 1997)'
_computing_structure_solution 'SHELXS-97 (Sheldrick, 1990)'
_diffrn_ambient_temperature 323(2)
_diffrn_measured_fraction_theta_full 0.999
_diffrn_measured_fraction_theta_max 0.999
_diffrn_measurement_device_type 'multiwire proportional'
_diffrn_measurement_method 'phi and omega scans'
_diffrn_radiation_monochromator graphite
_diffrn_radiation_source 'fine-focus sealed tube'
_diffrn_radiation_type MoK\a
_diffrn_radiation_wavelength 0.71073
_diffrn_reflns_av_R_equivalents 0.0615
_diffrn_reflns_av_sigmaI/netI 0.0660
_diffrn_reflns_limit_h_max 11
_diffrn_reflns_limit_h_min -10
_diffrn_reflns_limit_k_max 22
_diffrn_reflns_limit_k_min -22
_diffrn_reflns_limit_l_max 11
_diffrn_reflns_limit_l_min -12
_diffrn_reflns_number 11387
_diffrn_reflns_theta_full 25.50
_diffrn_reflns_theta_max 25.50
_diffrn_reflns_theta_min 2.49
_diffrn_standards_decay_% none
_diffrn_standards_interval_count 0.3
_diffrn_standards_interval_time 2
_diffrn_standards_number 13043
_exptl_absorpt_coefficient_mu 0.935
_exptl_absorpt_correction_T_max 0.9289
_exptl_absorpt_correction_T_min 0.7603
_exptl_absorpt_correction_type multi-scan
_exptl_absorpt_process_details sadabs
_exptl_crystal_colour blue
_exptl_crystal_density_diffrn 1.724
_exptl_crystal_density_method 'not measured'
_exptl_crystal_description block
_exptl_crystal_F_000 942
_exptl_crystal_size_max 0.31
_exptl_crystal_size_mid 0.22
_exptl_crystal_size_min 0.08
_refine_diff_density_max 0.301
_refine_diff_density_min -0.374
_refine_diff_density_rms 0.070
_refine_ls_extinction_method none
_refine_ls_goodness_of_fit_ref 1.081
_refine_ls_hydrogen_treatment mixed
_refine_ls_matrix_type full
_refine_ls_number_parameters 259
_refine_ls_number_reflns 3348
_refine_ls_number_restraints 0
_refine_ls_restrained_S_all 1.081
_refine_ls_R_factor_all 0.0754
_refine_ls_R_factor_gt 0.0434
_refine_ls_shift/su_max 0.000
_refine_ls_shift/su_mean 0.000
_refine_ls_structure_factor_coef Fsqd
_refine_ls_weighting_details 'calc w=1/[\s^2^(Fo^2^)+(0.0268P)^2^+0.4826P] where P=(Fo^2^+2Fc^2^)/3'
_refine_ls_weighting_scheme calc
_refine_ls_wR_factor_gt 0.0823
_refine_ls_wR_factor_ref 0.0996
_reflns_number_gt 2358
_reflns_number_total 3348
_reflns_threshold_expression >2sigma(I)
_cod_data_source_file c3ce41886c.txt
_cod_data_source_block exp_2
_cod_depositor_comments
;
The following automatic conversions were performed:

'_symmetry_cell_setting' value 'Monoclinic' changed to 'monoclinic'
according to
/usr/data/users/saulius/automatic-downloads/current/RSC/lib/dictionaries/cif_core.dic
dictionary named 'cif_core.dic' version 2.4.2 from 2011-04-26.

Automatic conversion script
Id: cif_fix_values 2281 2013-09-26 08:29:07Z andrius 
;
_cod_original_sg_symbol_H-M P2(1)/n
_cod_database_code 7213747

loop_
_symmetry_equiv_pos_as_xyz
'x, y, z'
'-x+1/2, y+1/2, -z+1/2'
'-x, -y, -z'
'x-1/2, -y-1/2, z-1/2'

loop_
_atom_site_label
_atom_site_type_symbol
_atom_site_fract_x
_atom_site_fract_y
_atom_site_fract_z
_atom_site_U_iso_or_equiv
_atom_site_adp_type
_atom_site_occupancy
_atom_site_symmetry_multiplicity
_atom_site_calc_flag
_atom_site_refinement_flags
C1 C 0.6776(5) -0.11361(19) 0.3254(4) 0.0473(10) Uani 1 1 d .
H1 H 0.5998 -0.1450 0.3250 0.057 Uiso 1 1 calc R
C2 C 0.7959(5) -0.1351(2) 0.2702(4) 0.0545(12) Uani 1 1 d .
H2 H 0.7969 -0.1801 0.2342 0.065 Uiso 1 1 calc R
C3 C 0.9112(5) -0.0899(2) 0.2688(4) 0.0474(10) Uani 1 1 d .
H3 H 0.9913 -0.1035 0.2318 0.057 Uiso 1 1 calc R
C4 C 0.9066(4) -0.02280(19) 0.3241(3) 0.0384(9) Uani 1 1 d .
H4 H 0.9836 0.0091 0.3250 0.046 Uiso 1 1 calc R
C5 C 0.7854(4) -0.00488(17) 0.3773(3) 0.0281(8) Uani 1 1 d .
C6 C 0.7632(3) 0.06279(16) 0.4390(3) 0.0263(8) Uani 1 1 d .
C7 C 0.7747(4) 0.17122(17) 0.5164(3) 0.0299(8) Uani 1 1 d .
C8 C 0.7430(4) 0.27959(19) 0.6804(4) 0.0437(10) Uani 1 1 d .
H8A H 0.6399 0.2669 0.6556 0.052 Uiso 1 1 calc R
H8B H 0.7834 0.2546 0.7599 0.052 Uiso 1 1 calc R
C9 C 0.7582(4) 0.35854(18) 0.7016(4) 0.0345(9) Uani 1 1 d .
C10 C 0.6815(4) 0.4049(2) 0.6122(4) 0.0446(10) Uani 1 1 d .
H10 H 0.6181 0.3879 0.5394 0.054 Uiso 1 1 calc R
C11 C 0.7003(4) 0.4766(2) 0.6323(4) 0.0506(11) Uani 1 1 d .
H11 H 0.6495 0.5087 0.5732 0.061 Uiso 1 1 calc R
C12 C 0.7942(4) 0.50023(19) 0.7398(4) 0.0406(9) Uani 1 1 d .
H12 H 0.8086 0.5488 0.7504 0.049 Uiso 1 1 calc R
C13 C 0.8469(4) 0.38664(18) 0.8101(3) 0.0327(9) Uani 1 1 d .
H13 H 0.8958 0.3556 0.8723 0.039 Uiso 1 1 calc R
C14 C 0.1661(5) 0.3741(3) 0.5720(5) 0.0669(14) Uani 1 1 d .
Cu1 Cu 0.5000 0.0000 0.5000 0.02654(17) Uani 1 2 d S
F1 F 0.2377(3) 0.43326(14) 0.6104(3) 0.0960(10) Uani 1 1 d .
F2 F 0.0561(3) 0.38927(17) 0.4766(4) 0.1042(11) Uani 1 1 d .
F3 F 0.1056(3) 0.35223(16) 0.6722(3) 0.0922(10) Uani 1 1 d .
N1 N 0.6703(3) -0.04996(15) 0.3792(3) 0.0356(7) Uani 1 1 d .
N2 N 0.8663(3) 0.45683(14) 0.8305(3) 0.0313(7) Uani 1 1 d .
N3 N 0.6494(3) 0.07464(13) 0.4955(3) 0.0268(6) Uani 1 1 d .
N4 N 0.8453(3) 0.12348(14) 0.4499(3) 0.0290(7) Uani 1 1 d .
N5 N 0.6542(3) 0.14190(14) 0.5457(3) 0.0323(7) Uani 1 1 d .
N6 N 0.9778(3) 0.13342(15) 0.4021(3) 0.0388(8) Uani 1 1 d .
H6B H 0.9591 0.1581 0.3292 0.047 Uiso 1 1 d R
H6A H 1.0386 0.1588 0.4580 0.047 Uiso 1 1 d R
O1 O 0.3571(3) 0.34314(16) 0.4326(3) 0.0739(10) Uani 1 1 d .
O2 O 0.3838(3) 0.29303(17) 0.6496(3) 0.0760(10) Uani 1 1 d .
O3 O 0.1938(3) 0.24976(15) 0.4776(3) 0.0639(9) Uani 1 1 d .
S1 S 0.28871(12) 0.30752(6) 0.52705(11) 0.0511(3) Uani 1 1 d .
S2 S 0.84329(11) 0.25535(5) 0.55193(11) 0.0472(3) Uani 1 1 d .

loop_
_atom_site_aniso_label
_atom_site_aniso_U_11
_atom_site_aniso_U_22
_atom_site_aniso_U_33
_atom_site_aniso_U_23
_atom_site_aniso_U_13
_atom_site_aniso_U_12
C1 0.060(3) 0.026(2) 0.051(3) -0.0069(19) -0.002(2) -0.0097(18)
C2 0.079(3) 0.033(3) 0.049(3) -0.014(2) 0.005(2) 0.006(2)
C3 0.058(3) 0.043(3) 0.043(3) -0.003(2) 0.014(2) 0.011(2)
C4 0.043(2) 0.037(2) 0.035(2) -0.0018(18) 0.0070(18) 0.0023(17)
C5 0.036(2) 0.0210(19) 0.0258(19) 0.0033(15) 0.0014(15) 0.0013(15)
C6 0.0256(18) 0.0221(19) 0.030(2) 0.0057(15) 0.0013(15) -0.0016(14)
C7 0.0307(19) 0.024(2) 0.034(2) 0.0003(16) 0.0041(16) -0.0020(15)
C8 0.056(3) 0.034(2) 0.045(2) -0.0052(19) 0.017(2) -0.0096(18)
C9 0.038(2) 0.026(2) 0.041(2) -0.0040(17) 0.0127(18) -0.0035(15)
C10 0.045(2) 0.042(3) 0.045(3) -0.006(2) 0.0002(19) -0.0038(18)
C11 0.060(3) 0.036(2) 0.051(3) 0.002(2) -0.002(2) 0.0073(19)
C12 0.049(2) 0.025(2) 0.046(2) -0.0002(19) 0.0058(19) 0.0022(17)
C13 0.035(2) 0.025(2) 0.040(2) 0.0016(16) 0.0111(18) 0.0014(15)
C14 0.066(3) 0.065(3) 0.072(4) -0.023(3) 0.016(3) -0.028(3)
Cu1 0.0267(3) 0.0182(3) 0.0345(4) 0.0023(3) 0.0051(3) -0.0042(2)
F1 0.112(2) 0.069(2) 0.113(3) -0.0443(18) 0.037(2) -0.0346(17)
F2 0.085(2) 0.101(3) 0.116(3) -0.012(2) -0.011(2) 0.0103(18)
F3 0.082(2) 0.121(3) 0.086(2) -0.0383(19) 0.0468(19) -0.0292(17)
N1 0.0358(17) 0.0284(18) 0.0402(19) 0.0001(14) 0.0007(14) -0.0063(13)
N2 0.0330(16) 0.0229(17) 0.0378(18) -0.0038(14) 0.0061(14) 0.0029(12)
N3 0.0274(15) 0.0171(15) 0.0350(17) 0.0011(13) 0.0033(13) -0.0030(11)
N4 0.0309(16) 0.0241(16) 0.0323(17) 0.0020(13) 0.0066(13) -0.0054(12)
N5 0.0330(16) 0.0224(16) 0.0422(19) -0.0035(14) 0.0085(14) -0.0046(12)
N6 0.0352(18) 0.0391(19) 0.045(2) -0.0026(15) 0.0136(15) -0.0128(14)
O1 0.084(2) 0.079(2) 0.069(2) -0.0182(18) 0.0397(19) -0.0395(18)
O2 0.066(2) 0.092(3) 0.062(2) -0.0080(19) -0.0082(18) -0.0027(18)
O3 0.074(2) 0.056(2) 0.067(2) -0.0240(16) 0.0267(17) -0.0308(15)
S1 0.0498(7) 0.0561(7) 0.0504(7) -0.0142(6) 0.0168(6) -0.0193(5)
S2 0.0553(7) 0.0287(6) 0.0641(7) -0.0127(5) 0.0280(6) -0.0176(4)

loop_
_atom_type_symbol
_atom_type_description
_atom_type_scat_dispersion_real
_atom_type_scat_dispersion_imag
_atom_type_scat_source
C C 0.0033 0.0016 'International Tables Vol C Tables 4.2.6.8 and 6.1.1.4'
H H 0.0000 0.0000 'International Tables Vol C Tables 4.2.6.8 and 6.1.1.4'
O O 0.0106 0.0060 'International Tables Vol C Tables 4.2.6.8 and 6.1.1.4'
N N 0.0061 0.0033 'International Tables Vol C Tables 4.2.6.8 and 6.1.1.4'
S S 0.1246 0.1234 'International Tables Vol C Tables 4.2.6.8 and 6.1.1.4'
F F 0.0171 0.0103 'International Tables Vol C Tables 4.2.6.8 and 6.1.1.4'
Cu Cu 0.3201 1.2651 'International Tables Vol C Tables 4.2.6.8 and 6.1.1.4'

loop_
_geom_angle_atom_site_label_1
_geom_angle_atom_site_label_2
_geom_angle_atom_site_label_3
_geom_angle
_geom_angle_site_symmetry_1
_geom_angle_site_symmetry_3
N1 C1 C2 122.9(4) . .
N1 C1 H1 118.5 . .
C2 C1 H1 118.5 . .
C3 C2 C1 119.7(4) . .
C3 C2 H2 120.1 . .
C1 C2 H2 120.1 . .
C2 C3 C4 118.7(4) . .
C2 C3 H3 120.7 . .
C4 C3 H3 120.7 . .
C5 C4 C3 118.6(3) . .
C5 C4 H4 120.7 . .
C3 C4 H4 120.7 . .
N1 C5 C4 122.9(3) . .
N1 C5 C6 111.6(3) . .
C4 C5 C6 125.5(3) . .
N3 C6 N4 107.2(3) . .
N3 C6 C5 122.3(3) . .
N4 C6 C5 130.5(3) . .
N5 C7 N4 109.7(3) . .
N5 C7 S2 128.7(3) . .
N4 C7 S2 121.6(2) . .
C9 C8 S2 108.1(2) . .
C9 C8 H8A 110.1 . .
S2 C8 H8A 110.1 . .
C9 C8 H8B 110.1 . .
S2 C8 H8B 110.1 . .
H8A C8 H8B 108.4 . .
C10 C9 C13 118.0(3) . .
C10 C9 C8 120.3(3) . .
C13 C9 C8 121.7(3) . .
C11 C10 C9 119.0(4) . .
C11 C10 H10 120.5 . .
C9 C10 H10 120.5 . .
C12 C11 C10 119.4(4) . .
C12 C11 H11 120.3 . .
C10 C11 H11 120.3 . .
N2 C12 C11 123.1(4) . .
N2 C12 H12 118.5 . .
C11 C12 H12 118.5 . .
N2 C13 C9 123.3(3) . .
N2 C13 H13 118.3 . .
C9 C13 H13 118.3 . .
F2 C14 F1 108.6(5) . .
F2 C14 F3 106.7(4) . .
F1 C14 F3 106.2(4) . .
F2 C14 S1 112.7(3) . .
F1 C14 S1 111.4(3) . .
F3 C14 S1 111.0(4) . .
N3 Cu1 N3 180.00(14) . 3_656
N3 Cu1 N2 90.51(10) . 4_565
N3 Cu1 N2 89.49(10) 3_656 4_565
N3 Cu1 N2 89.49(10) . 2_646
N3 Cu1 N2 90.51(10) 3_656 2_646
N2 Cu1 N2 180.00(11) 4_565 2_646
N3 Cu1 N1 74.98(10) . .
N3 Cu1 N1 105.02(10) 3_656 .
N2 Cu1 N1 92.72(10) 4_565 .
N2 Cu1 N1 87.28(10) 2_646 .
N3 Cu1 N1 105.02(10) . 3_656
N3 Cu1 N1 74.98(10) 3_656 3_656
N2 Cu1 N1 87.28(10) 4_565 3_656
N2 Cu1 N1 92.72(10) 2_646 3_656
N1 Cu1 N1 180.0 . 3_656
C1 N1 C5 117.2(3) . .
C1 N1 Cu1 132.0(2) . .
C5 N1 Cu1 110.5(2) . .
C12 N2 C13 117.1(3) . .
C12 N2 Cu1 119.7(2) . 2_656
C13 N2 Cu1 123.2(2) . 2_656
C6 N3 N5 110.9(2) . .
C6 N3 Cu1 120.4(2) . .
N5 N3 Cu1 128.7(2) . .
C6 N4 C7 106.7(3) . .
C6 N4 N6 125.6(3) . .
C7 N4 N6 127.7(3) . .
C7 N5 N3 105.6(3) . .
N4 N6 H6B 109.2 . .
N4 N6 H6A 109.0 . .
H6B N6 H6A 106.8 . .
O1 S1 O3 115.04(18) . .
O1 S1 O2 115.4(2) . .
O3 S1 O2 114.2(2) . .
O1 S1 C14 103.1(2) . .
O3 S1 C14 104.61(19) . .
O2 S1 C14 102.0(2) . .
C7 S2 C8 100.09(16) . .

loop_
_geom_bond_atom_site_label_1
_geom_bond_atom_site_label_2
_geom_bond_distance
_geom_bond_site_symmetry_2
C1 N1 1.334(4) .
C1 C2 1.384(5) .
C1 H1 0.9300 .
C2 C3 1.366(5) .
C2 H2 0.9300 .
C3 C4 1.396(5) .
C3 H3 0.9300 .
C4 C5 1.378(4) .
C4 H4 0.9300 .
C5 N1 1.364(4) .
C5 C6 1.462(4) .
C6 N3 1.313(4) .
C6 N4 1.367(4) .
C7 N5 1.326(4) .
C7 N4 1.373(4) .
C7 S2 1.725(3) .
C8 C9 1.510(5) .
C8 S2 1.822(3) .
C8 H8A 0.9700 .
C8 H8B 0.9700 .
C9 C10 1.379(5) .
C9 C13 1.381(5) .
C10 C11 1.377(5) .
C10 H10 0.9300 .
C11 C12 1.364(5) .
C11 H11 0.9300 .
C12 N2 1.337(4) .
C12 H12 0.9300 .
C13 N2 1.349(4) .
C13 H13 0.9300 .
C14 F2 1.321(6) .
C14 F1 1.323(5) .
C14 F3 1.338(5) .
C14 S1 1.808(5) .
Cu1 N3 1.977(2) .
Cu1 N3 1.977(2) 3_656
Cu1 N2 2.132(3) 4_565
Cu1 N2 2.132(3) 2_646
Cu1 N1 2.380(3) .
Cu1 N1 2.380(3) 3_656
N2 Cu1 2.132(3) 2_656
N3 N5 1.372(3) .
N4 N6 1.414(3) .
N6 H6B 0.8843 .
N6 H6A 0.8765 .
O1 S1 1.432(3) .
O2 S1 1.444(3) .
O3 S1 1.435(3) .

loop_
_geom_hbond_atom_site_label_D
_geom_hbond_atom_site_label_H
_geom_hbond_atom_site_label_A
_geom_hbond_distance_DH
_geom_hbond_distance_HA
_geom_hbond_distance_DA
_geom_hbond_angle_DHA
_geom_hbond_site_symmetry_A
N6 H6A O3 0.88 2.22 2.975(4) 144.0 1_655
N6 H6B O2 0.88 2.10 2.973(4) 170.8 4_665

loop_
_geom_torsion_atom_site_label_1
_geom_torsion_atom_site_label_2
_geom_torsion_atom_site_label_3
_geom_torsion_atom_site_label_4
_geom_torsion
_geom_torsion_site_symmetry_1
_geom_torsion_site_symmetry_4
N1 C1 C2 C3 -0.4(6) . .
C1 C2 C3 C4 0.2(6) . .
C2 C3 C4 C5 -0.3(6) . .
C3 C4 C5 N1 0.5(5) . .
C3 C4 C5 C6 179.8(3) . .
N1 C5 C6 N3 4.0(4) . .
C4 C5 C6 N3 -175.4(3) . .
N1 C5 C6 N4 -175.0(3) . .
C4 C5 C6 N4 5.6(6) . .
S2 C8 C9 C10 73.6(4) . .
S2 C8 C9 C13 -107.0(3) . .
C13 C9 C10 C11 2.2(5) . .
C8 C9 C10 C11 -178.4(3) . .
C9 C10 C11 C12 0.1(6) . .
C10 C11 C12 N2 -2.4(6) . .
C10 C9 C13 N2 -2.5(5) . .
C8 C9 C13 N2 178.1(3) . .
C2 C1 N1 C5 0.6(6) . .
C2 C1 N1 Cu1 -172.8(3) . .
C4 C5 N1 C1 -0.7(5) . .
C6 C5 N1 C1 179.9(3) . .
C4 C5 N1 Cu1 174.1(3) . .
C6 C5 N1 Cu1 -5.3(3) . .
N3 Cu1 N1 C1 178.1(4) . .
N3 Cu1 N1 C1 -1.9(4) 3_656 .
N2 Cu1 N1 C1 -92.1(3) 4_565 .
N2 Cu1 N1 C1 87.9(3) 2_646 .
N1 Cu1 N1 C1 65(100) 3_656 .
N3 Cu1 N1 C5 4.3(2) . .
N3 Cu1 N1 C5 -175.7(2) 3_656 .
N2 Cu1 N1 C5 94.1(2) 4_565 .
N2 Cu1 N1 C5 -85.9(2) 2_646 .
N1 Cu1 N1 C5 -109(100) 3_656 .
C11 C12 N2 C13 2.2(5) . .
C11 C12 N2 Cu1 -176.3(3) . 2_656
C9 C13 N2 C12 0.3(5) . .
C9 C13 N2 Cu1 178.7(2) . 2_656
N4 C6 N3 N5 -0.8(3) . .
C5 C6 N3 N5 -180.0(3) . .
N4 C6 N3 Cu1 179.3(2) . .
C5 C6 N3 Cu1 0.1(4) . .
N3 Cu1 N3 C6 120(100) 3_656 .
N2 Cu1 N3 C6 -95.0(2) 4_565 .
N2 Cu1 N3 C6 85.0(2) 2_646 .
N1 Cu1 N3 C6 -2.3(2) . .
N1 Cu1 N3 C6 177.7(2) 3_656 .
N3 Cu1 N3 N5 -60(100) 3_656 .
N2 Cu1 N3 N5 85.1(3) 4_565 .
N2 Cu1 N3 N5 -94.9(3) 2_646 .
N1 Cu1 N3 N5 177.8(3) . .
N1 Cu1 N3 N5 -2.2(3) 3_656 .
N3 C6 N4 C7 0.5(3) . .
C5 C6 N4 C7 179.6(3) . .
N3 C6 N4 N6 179.9(3) . .
C5 C6 N4 N6 -0.9(5) . .
N5 C7 N4 C6 0.0(4) . .
S2 C7 N4 C6 179.6(2) . .
N5 C7 N4 N6 -179.4(3) . .
S2 C7 N4 N6 0.2(5) . .
N4 C7 N5 N3 -0.4(4) . .
S2 C7 N5 N3 179.9(3) . .
C6 N3 N5 C7 0.7(4) . .
Cu1 N3 N5 C7 -179.4(2) . .
F2 C14 S1 O1 67.9(4) . .
F1 C14 S1 O1 -54.4(4) . .
F3 C14 S1 O1 -172.5(3) . .
F2 C14 S1 O3 -52.7(4) . .
F1 C14 S1 O3 -175.1(4) . .
F3 C14 S1 O3 66.9(4) . .
F2 C14 S1 O2 -172.0(3) . .
F1 C14 S1 O2 65.6(4) . .
F3 C14 S1 O2 -52.4(4) . .
N5 C7 S2 C8 17.6(4) . .
N4 C7 S2 C8 -162.0(3) . .
C9 C8 S2 C7 -165.7(3) . .
